data_7237149
loop_
_publ_author_name
'Liu, Xinyao'
'Liu, Bing'
'Li, Guanghua'
'Liu, Yunling'

_publ_section_title
;
 Two anthracene-based metal--organic frameworks for highly effective
 photodegradation and luminescent detection in water
;
_journal_issue 35
_journal_name_full 'Journal of Materials Chemistry A'
_journal_page_first 17177
_journal_paper_doi 10.1039/C8TA03807D
_journal_volume 6
_journal_year 2018
_chemical_formula_moiety 'C217 H237 Eu6 N19 O53'
_chemical_formula_sum 'C217 H237 Eu6 N19 O53'
_chemical_formula_weight 4871.51
_space_group_IT_number 225
_space_group_name_Hall '-F 4 2 3'
_space_group_name_H-M_alt 'F m -3 m'
_symmetry_cell_setting cubic
_symmetry_space_group_name_H-M 'F m -3 m'
_atom_sites_solution_hydrogens geom
_atom_sites_solution_primary direct
_atom_sites_solution_secondary difmap
_audit_creation_method SHELXL-97
_audit_update_record
;
2018-04-24 deposited with the CCDC.
2018-08-02 downloaded from the CCDC.
;
_cell_angle_alpha 90.00
_cell_angle_beta 90.00
_cell_angle_gamma 90.00
_cell_formula_units_Z 220
_cell_length_a 33.816(4)
_cell_length_b 33.816(4)
_cell_length_c 33.816(4)
_cell_measurement_reflns_used 1759
_cell_measurement_temperature 293(2)
_cell_measurement_theta_max 25.06
_cell_measurement_theta_min 1.04
_cell_volume 38669(8)
_computing_cell_refinement 'Bruker SMART'
_computing_data_collection 'Bruker SMART'
_computing_data_reduction 'Bruker SAINT'
_computing_molecular_graphics SHELXP-97
_computing_publication_material SHELXTL
_computing_structure_refinement 'SHELXL-97 (Sheldrick, 1997)'
_computing_structure_solution 'SHELXS-97 (Sheldrick, 1990)'
_diffrn_ambient_temperature 293(2)
_diffrn_detector_area_resol_mean 9.00cm
_diffrn_measured_fraction_theta_full 1.000
_diffrn_measured_fraction_theta_max 1.000
_diffrn_measurement_device_type 'CCD area detector'
_diffrn_measurement_method 'phi and omega scans'
_diffrn_radiation_monochromator graphite
_diffrn_radiation_source 'fine-focus sealed tube'
_diffrn_radiation_type MoK\a
_diffrn_radiation_wavelength 0.71073
_diffrn_reflns_av_R_equivalents 0.0508
_diffrn_reflns_av_sigmaI/netI 0.0117
_diffrn_reflns_limit_h_max 30
_diffrn_reflns_limit_h_min -40
_diffrn_reflns_limit_k_max 38
_diffrn_reflns_limit_k_min -40
_diffrn_reflns_limit_l_max 37
_diffrn_reflns_limit_l_min -40
_diffrn_reflns_number 63145
_diffrn_reflns_theta_full 25.06
_diffrn_reflns_theta_max 25.06
_diffrn_reflns_theta_min 1.04
_diffrn_standards_decay_% none
_diffrn_standards_interval_count none
_diffrn_standards_interval_time none
_diffrn_standards_number none
_exptl_absorpt_coefficient_mu 17.596
_exptl_absorpt_correction_T_max 0.7518
_exptl_absorpt_correction_T_min 0.7357
_exptl_absorpt_correction_type empirical
_exptl_absorpt_process_details SADABS
_exptl_crystal_colour colourless
_exptl_crystal_density_diffrn 3.684
_exptl_crystal_density_meas ?
_exptl_crystal_density_method 'not measured'
_exptl_crystal_description block
_exptl_crystal_F_000 37400
_exptl_crystal_size_max 0.20
_exptl_crystal_size_mid 0.17
_exptl_crystal_size_min 0.14
_refine_diff_density_max 1.356
_refine_diff_density_min -0.908
_refine_diff_density_rms 0.121
_refine_ls_extinction_coef 0.000000(2)
_refine_ls_extinction_expression Fc^*^=kFc[1+0.001xFc^2^\l^3^/sin(2\q)]^-1/4^
_refine_ls_extinction_method SHELXL
_refine_ls_goodness_of_fit_ref 1.096
_refine_ls_hydrogen_treatment mixed
_refine_ls_matrix_type full
_refine_ls_number_parameters 53
_refine_ls_number_reflns 1759
_refine_ls_number_restraints 46
_refine_ls_restrained_S_all 1.089
_refine_ls_R_factor_all 0.0591
_refine_ls_R_factor_gt 0.0541
_refine_ls_shift/su_max 0.177
_refine_ls_shift/su_mean 0.007
_refine_ls_structure_factor_coef Fsqd
_refine_ls_weighting_details 'calc w=1/[\s^2^(Fo^2^)+(0.0909P)^2^+642.6952P] where P=(Fo^2^+2Fc^2^)/3'
_refine_ls_weighting_scheme calc
_refine_ls_wR_factor_gt 0.1576
_refine_ls_wR_factor_ref 0.1623
_reflns_number_gt 1587
_reflns_number_total 1759
_reflns_threshold_expression >2sigma(I)
_cod_data_source_file c8ta03807d2.cif
_cod_data_source_block aaa_CCDC1
_cod_depositor_comments
;
The following automatic conversions were performed:

data item '_symmetry_cell_setting' value 'Cubic' was changed to
'cubic' in accordance with the
/home/saulius/struct/COD-crude-data/automatic-downloads/DataCite-retrospective/RSC/depositions/lib/dictionaries/cif_core.dic
dictionary named 'cif_core.dic' version 2.4.2 last updated on
2011-04-26.

data item '_exptl_crystal_density_meas' value 'none' was changed to
'?' -- the value is perceived as not measured.

Automatic conversion script
Id: cif_fix_values 6909 2019-04-08 15:41:33Z antanas 
;
_cod_original_cell_volume 38670(8)
_cod_original_sg_symbol_H-M Fm-3m
_cod_database_code 7237149
_platon_squeeze_void_probe_radius 1.20

loop_
_symmetry_equiv_pos_as_xyz
'x, y, z'
'-x, -y, z'
'-x, y, -z'
'x, -y, -z'
'z, x, y'
'z, -x, -y'
'-z, -x, y'
'-z, x, -y'
'y, z, x'
'-y, z, -x'
'y, -z, -x'
'-y, -z, x'
'y, x, -z'
'-y, -x, -z'
'y, -x, z'
'-y, x, z'
'x, z, -y'
'-x, z, y'
'-x, -z, -y'
'x, -z, y'
'z, y, -x'
'z, -y, x'
'-z, y, x'
'-z, -y, -x'
'x, y+1/2, z+1/2'
'-x, -y+1/2, z+1/2'
'-x, y+1/2, -z+1/2'
'x, -y+1/2, -z+1/2'
'z, x+1/2, y+1/2'
'z, -x+1/2, -y+1/2'
'-z, -x+1/2, y+1/2'
'-z, x+1/2, -y+1/2'
'y, z+1/2, x+1/2'
'-y, z+1/2, -x+1/2'
'y, -z+1/2, -x+1/2'
'-y, -z+1/2, x+1/2'
'y, x+1/2, -z+1/2'
'-y, -x+1/2, -z+1/2'
'y, -x+1/2, z+1/2'
'-y, x+1/2, z+1/2'
'x, z+1/2, -y+1/2'
'-x, z+1/2, y+1/2'
'-x, -z+1/2, -y+1/2'
'x, -z+1/2, y+1/2'
'z, y+1/2, -x+1/2'
'z, -y+1/2, x+1/2'
'-z, y+1/2, x+1/2'
'-z, -y+1/2, -x+1/2'
'x+1/2, y, z+1/2'
'-x+1/2, -y, z+1/2'
'-x+1/2, y, -z+1/2'
'x+1/2, -y, -z+1/2'
'z+1/2, x, y+1/2'
'z+1/2, -x, -y+1/2'
'-z+1/2, -x, y+1/2'
'-z+1/2, x, -y+1/2'
'y+1/2, z, x+1/2'
'-y+1/2, z, -x+1/2'
'y+1/2, -z, -x+1/2'
'-y+1/2, -z, x+1/2'
'y+1/2, x, -z+1/2'
'-y+1/2, -x, -z+1/2'
'y+1/2, -x, z+1/2'
'-y+1/2, x, z+1/2'
'x+1/2, z, -y+1/2'
'-x+1/2, z, y+1/2'
'-x+1/2, -z, -y+1/2'
'x+1/2, -z, y+1/2'
'z+1/2, y, -x+1/2'
'z+1/2, -y, x+1/2'
'-z+1/2, y, x+1/2'
'-z+1/2, -y, -x+1/2'
'x+1/2, y+1/2, z'
'-x+1/2, -y+1/2, z'
'-x+1/2, y+1/2, -z'
'x+1/2, -y+1/2, -z'
'z+1/2, x+1/2, y'
'z+1/2, -x+1/2, -y'
'-z+1/2, -x+1/2, y'
'-z+1/2, x+1/2, -y'
'y+1/2, z+1/2, x'
'-y+1/2, z+1/2, -x'
'y+1/2, -z+1/2, -x'
'-y+1/2, -z+1/2, x'
'y+1/2, x+1/2, -z'
'-y+1/2, -x+1/2, -z'
'y+1/2, -x+1/2, z'
'-y+1/2, x+1/2, z'
'x+1/2, z+1/2, -y'
'-x+1/2, z+1/2, y'
'-x+1/2, -z+1/2, -y'
'x+1/2, -z+1/2, y'
'z+1/2, y+1/2, -x'
'z+1/2, -y+1/2, x'
'-z+1/2, y+1/2, x'
'-z+1/2, -y+1/2, -x'
'-x, -y, -z'
'x, y, -z'
'x, -y, z'
'-x, y, z'
'-z, -x, -y'
'-z, x, y'
'z, x, -y'
'z, -x, y'
'-y, -z, -x'
'y, -z, x'
'-y, z, x'
'y, z, -x'
'-y, -x, z'
'y, x, z'
'-y, x, -z'
'y, -x, -z'
'-x, -z, y'
'x, -z, -y'
'x, z, y'
'-x, z, -y'
'-z, -y, x'
'-z, y, -x'
'z, -y, -x'
'z, y, x'
'-x, -y+1/2, -z+1/2'
'x, y+1/2, -z+1/2'
'x, -y+1/2, z+1/2'
'-x, y+1/2, z+1/2'
'-z, -x+1/2, -y+1/2'
'-z, x+1/2, y+1/2'
'z, x+1/2, -y+1/2'
'z, -x+1/2, y+1/2'
'-y, -z+1/2, -x+1/2'
'y, -z+1/2, x+1/2'
'-y, z+1/2, x+1/2'
'y, z+1/2, -x+1/2'
'-y, -x+1/2, z+1/2'
'y, x+1/2, z+1/2'
'-y, x+1/2, -z+1/2'
'y, -x+1/2, -z+1/2'
'-x, -z+1/2, y+1/2'
'x, -z+1/2, -y+1/2'
'x, z+1/2, y+1/2'
'-x, z+1/2, -y+1/2'
'-z, -y+1/2, x+1/2'
'-z, y+1/2, -x+1/2'
'z, -y+1/2, -x+1/2'
'z, y+1/2, x+1/2'
'-x+1/2, -y, -z+1/2'
'x+1/2, y, -z+1/2'
'x+1/2, -y, z+1/2'
'-x+1/2, y, z+1/2'
'-z+1/2, -x, -y+1/2'
'-z+1/2, x, y+1/2'
'z+1/2, x, -y+1/2'
'z+1/2, -x, y+1/2'
'-y+1/2, -z, -x+1/2'
'y+1/2, -z, x+1/2'
'-y+1/2, z, x+1/2'
'y+1/2, z, -x+1/2'
'-y+1/2, -x, z+1/2'
'y+1/2, x, z+1/2'
'-y+1/2, x, -z+1/2'
'y+1/2, -x, -z+1/2'
'-x+1/2, -z, y+1/2'
'x+1/2, -z, -y+1/2'
'x+1/2, z, y+1/2'
'-x+1/2, z, -y+1/2'
'-z+1/2, -y, x+1/2'
'-z+1/2, y, -x+1/2'
'z+1/2, -y, -x+1/2'
'z+1/2, y, x+1/2'
'-x+1/2, -y+1/2, -z'
'x+1/2, y+1/2, -z'
'x+1/2, -y+1/2, z'
'-x+1/2, y+1/2, z'
'-z+1/2, -x+1/2, -y'
'-z+1/2, x+1/2, y'
'z+1/2, x+1/2, -y'
'z+1/2, -x+1/2, y'
'-y+1/2, -z+1/2, -x'
'y+1/2, -z+1/2, x'
'-y+1/2, z+1/2, x'
'y+1/2, z+1/2, -x'
'-y+1/2, -x+1/2, z'
'y+1/2, x+1/2, z'
'-y+1/2, x+1/2, -z'
'y+1/2, -x+1/2, -z'
'-x+1/2, -z+1/2, y'
'x+1/2, -z+1/2, -y'
'x+1/2, z+1/2, y'
'-x+1/2, z+1/2, -y'
'-z+1/2, -y+1/2, x'
'-z+1/2, y+1/2, -x'
'z+1/2, -y+1/2, -x'
'z+1/2, y+1/2, x'

loop_
_atom_site_label
_atom_site_type_symbol
_atom_site_fract_x
_atom_site_fract_y
_atom_site_fract_z
_atom_site_U_iso_or_equiv
_atom_site_adp_type
_atom_site_occupancy
_atom_site_symmetry_multiplicity
_atom_site_calc_flag
_atom_site_refinement_flags
Eu1 Eu 0.417322(16) 0.5000 0.5000 0.0206(3) Uani 1 8 d S
O1 O 0.46206(9) 0.53794(9) 0.53794(9) 0.0075(12) Uani 1 6 d S
O2 O 0.38872(15) 0.5000 0.56419(15) 0.0460(12) Uani 1 2 d S
O3 O 0.3318(16) 0.5000 0.5000 0.32(2) Uani 1 8 d S
C1 C 0.2778(6) 0.5000 0.7222(6) 0.1685(9) Uani 1 4 d SDU
C2 C 0.2598(7) 0.5378(5) 0.7271(7) 0.1685(9) Uani 0.50 1 d PDU
C3 C 0.3116(4) 0.5000 0.6884(4) 0.1011(17) Uani 1 4 d SU
C4 C 0.3001(5) 0.5000 0.6486(5) 0.119(5) Uani 1 2 d SU
H4 H 0.2737 0.5000 0.6411 0.142 Uiso 1 2 calc SR
C5 C 0.3308(4) 0.5000 0.6210(4) 0.092(3) Uani 1 2 d SU
H5 H 0.3242 0.5000 0.5943 0.110 Uiso 1 2 calc SR
C6 C 0.3694(2) 0.5000 0.6306(2) 0.060(3) Uani 1 4 d S
C7 C 0.4006(2) 0.5000 0.5994(2) 0.043(2) Uani 1 4 d S
C8 C 0.2801(4) 0.5748(6) 0.7199(4) 0.1685(9) Uani 1 2 d SDU
C9 C 0.2813(6) 0.6057(6) 0.7484(7) 0.1685(9) Uani 0.50 1 d PDU

loop_
_atom_site_aniso_label
_atom_site_aniso_U_11
_atom_site_aniso_U_22
_atom_site_aniso_U_33
_atom_site_aniso_U_23
_atom_site_aniso_U_13
_atom_site_aniso_U_12
Eu1 0.0163(3) 0.0227(3) 0.0227(3) 0.000 0.000 0.000
O1 0.0075(12) 0.0075(12) 0.0075(12) 0.0012(12) -0.0012(12) -0.0012(12)
O2 0.043(3) 0.055(3) 0.040(3) 0.000 0.022(2) 0.000
O3 0.45(7) 0.25(3) 0.25(3) 0.000 0.000 0.000
C1 0.1685(9) 0.1685(11) 0.1685(9) 0.000 0.0005(5) 0.000
C2 0.1685(9) 0.1685(11) 0.1685(9) 0.000 0.0005(5) 0.000
C3 0.1009(17) 0.101(2) 0.1009(17) 0.000 0.0004(10) 0.000
C4 0.118(5) 0.119(5) 0.118(5) 0.000 0.0006(10) 0.000
C5 0.091(3) 0.093(3) 0.091(3) 0.000 0.0010(10) 0.000
C6 0.042(4) 0.096(10) 0.042(4) 0.000 0.023(5) 0.000
C7 0.044(4) 0.041(6) 0.044(4) 0.000 0.022(5) 0.000
C8 0.1685(9) 0.1685(11) 0.1685(9) 0.000 0.0005(5) 0.000
C9 0.1685(9) 0.1685(11) 0.1685(9) 0.000 0.0005(5) 0.000

loop_
_atom_type_symbol
_atom_type_description
_atom_type_scat_dispersion_real
_atom_type_scat_dispersion_imag
_atom_type_scat_source
C C 0.0033 0.0016 'International Tables Vol C Tables 4.2.6.8 and 6.1.1.4'
H H 0.0000 0.0000 'International Tables Vol C Tables 4.2.6.8 and 6.1.1.4'
N N 0.0061 0.0033 'International Tables Vol C Tables 4.2.6.8 and 6.1.1.4'
O O 0.0106 0.0060 'International Tables Vol C Tables 4.2.6.8 and 6.1.1.4'
Eu Eu -0.1578 3.6682 'International Tables Vol C Tables 4.2.6.8 and 6.1.1.4'

loop_
_geom_angle_atom_site_label_1
_geom_angle_atom_site_label_2
_geom_angle_atom_site_label_3
_geom_angle
_geom_angle_site_symmetry_1
_geom_angle_site_symmetry_3
O1 Eu1 O1 65.80(14) . 99_565
O1 Eu1 O1 65.80(14) . 98_556
O1 Eu1 O1 100.4(3) 99_565 98_556
O1 Eu1 O1 100.4(3) . 4_566
O1 Eu1 O1 65.80(14) 99_565 4_566
O1 Eu1 O1 65.80(14) 98_556 4_566
O1 Eu1 O2 139.18(8) . 114_566
O1 Eu1 O2 76.38(14) 99_565 114_566
O1 Eu1 O2 139.18(8) 98_556 114_566
O1 Eu1 O2 76.38(14) 4_566 114_566
O1 Eu1 O2 139.18(8) . 98_556
O1 Eu1 O2 139.18(8) 99_565 98_556
O1 Eu1 O2 76.38(14) 98_556 98_556
O1 Eu1 O2 76.38(14) 4_566 98_556
O2 Eu1 O2 80.46(10) 114_566 98_556
O1 Eu1 O2 76.38(14) . 17_556
O1 Eu1 O2 139.18(8) 99_565 17_556
O1 Eu1 O2 76.38(14) 98_556 17_556
O1 Eu1 O2 139.18(8) 4_566 17_556
O2 Eu1 O2 132.0(3) 114_566 17_556
O2 Eu1 O2 80.46(10) 98_556 17_556
O1 Eu1 O2 76.38(14) . .
O1 Eu1 O2 76.38(14) 99_565 .
O1 Eu1 O2 139.18(8) 98_556 .
O1 Eu1 O2 139.18(8) 4_566 .
O2 Eu1 O2 80.46(10) 114_566 .
O2 Eu1 O2 132.0(3) 98_556 .
O2 Eu1 O2 80.46(10) 17_556 .
O1 Eu1 O3 129.81(13) . .
O1 Eu1 O3 129.81(13) 99_565 .
O1 Eu1 O3 129.81(13) 98_556 .
O1 Eu1 O3 129.81(13) 4_566 .
O2 Eu1 O3 65.98(13) 114_566 .
O2 Eu1 O3 65.98(13) 98_556 .
O2 Eu1 O3 65.98(13) 17_556 .
O2 Eu1 O3 65.98(13) . .
O1 Eu1 Eu1 33.19(5) . 101_666
O1 Eu1 Eu1 86.06(11) 99_565 101_666
O1 Eu1 Eu1 33.19(5) 98_556 101_666
O1 Eu1 Eu1 86.06(11) 4_566 101_666
O2 Eu1 Eu1 159.02(13) 114_566 101_666
O2 Eu1 Eu1 106.73(9) 98_556 101_666
O2 Eu1 Eu1 69.02(13) 17_556 101_666
O2 Eu1 Eu1 106.73(9) . 101_666
O3 Eu1 Eu1 135.000(2) . 101_666
O1 Eu1 Eu1 33.19(5) . 105_666
O1 Eu1 Eu1 33.19(5) 99_565 105_666
O1 Eu1 Eu1 86.06(11) 98_556 105_666
O1 Eu1 Eu1 86.06(11) 4_566 105_666
O2 Eu1 Eu1 106.73(9) 114_566 105_666
O2 Eu1 Eu1 159.02(13) 98_556 105_666
O2 Eu1 Eu1 106.73(9) 17_556 105_666
O2 Eu1 Eu1 69.02(13) . 105_666
O3 Eu1 Eu1 135.0 . 105_666
Eu1 Eu1 Eu1 60.0 101_666 105_666
O1 Eu1 Eu1 86.06(11) . 5
O1 Eu1 Eu1 33.19(5) 99_565 5
O1 Eu1 Eu1 86.06(11) 98_556 5
O1 Eu1 Eu1 33.19(5) 4_566 5
O2 Eu1 Eu1 69.02(13) 114_566 5
O2 Eu1 Eu1 106.73(9) 98_556 5
O2 Eu1 Eu1 159.02(13) 17_556 5
O2 Eu1 Eu1 106.73(9) . 5
O3 Eu1 Eu1 135.000(2) . 5
Eu1 Eu1 Eu1 90.0 101_666 5
Eu1 Eu1 Eu1 60.0 105_666 5
Eu1 O1 Eu1 113.61(10) . 105_666
Eu1 O1 Eu1 113.61(10) . 101_666
Eu1 O1 Eu1 113.61(10) 105_666 101_666
C7 O2 Eu1 137.4(5) . .
C2 C1 C2 135(3) 99_565 118_656
C2 C1 C2 25(2) 99_565 24_666
C2 C1 C2 127(3) 118_656 24_666
C2 C1 C2 127(3) 99_565 .
C2 C1 C2 25(2) 118_656 .
C2 C1 C2 135(3) 24_666 .
C2 C1 C3 112.6(16) 99_565 .
C2 C1 C3 112.6(16) 118_656 .
C2 C1 C3 112.6(16) 24_666 .
C2 C1 C3 112.6(16) . .
C2 C2 C1 77.4(12) 118_656 .
C2 C2 C8 77.6(12) 118_656 .
C1 C2 C8 123(2) . .
C2 C2 C2 90.000(10) 118_656 168_455
C1 C2 C2 112.6(16) . 168_455
C8 C2 C2 117.1(11) . 168_455
C2 C2 C2 68.2(19) 118_656 51_556
C1 C2 C2 106.0(19) . 51_556
C8 C2 C2 110.1(14) . 51_556
C2 C2 C2 21.8(19) 168_455 51_556
C4 C3 C4 122(2) . 118_656
C4 C3 C1 118.9(10) . .
C4 C3 C1 118.9(10) 118_656 .
C5 C4 C3 115.9(16) . .
C5 C4 H4 122.0 . .
C3 C4 H4 122.0 . .
C6 C5 C4 124.0(13) . .
C6 C5 H5 118.0 . .
C4 C5 H5 118.0 . .
C5 C6 C5 118.0(14) . 118_656
C5 C6 C7 121.0(7) . .
C5 C6 C7 121.0(7) 118_656 .
O2 C7 O2 127.2(9) . 118_656
O2 C7 C6 116.4(4) . .
O2 C7 C6 116.4(4) 118_656 .
C9 C8 C9 60(2) . 118_656
C9 C8 C2 108.4(17) . 118_656
C9 C8 C2 122.1(17) 118_656 118_656
C9 C8 C2 122.1(17) . .
C9 C8 C2 108.4(17) 118_656 .
C2 C8 C2 25(2) 118_656 .
C9 C9 C8 60.0(11) 118_656 .
C9 C9 C9 90.000(11) 118_656 168_455
C8 C9 C9 117.5(12) . 168_455

loop_
_geom_bond_atom_site_label_1
_geom_bond_atom_site_label_2
_geom_bond_distance
_geom_bond_site_symmetry_2
Eu1 O1 2.3625(15) .
Eu1 O1 2.3625(14) 99_565
Eu1 O1 2.3625(15) 98_556
Eu1 O1 2.3625(15) 4_566
Eu1 O2 2.377(5) 114_566
Eu1 O2 2.377(5) 98_556
Eu1 O2 2.377(5) 17_556
Eu1 O2 2.377(5) .
Eu1 O3 2.89(5) .
Eu1 Eu1 3.9539(9) 101_666
Eu1 Eu1 3.9539(9) 105_666
Eu1 Eu1 3.9539(9) 5
O1 Eu1 2.3625(14) 105_666
O1 Eu1 2.3625(14) 101_666
O2 C7 1.257(7) .
C1 C2 1.425(15) 99_565
C1 C2 1.425(15) 118_656
C1 C2 1.425(15) 24_666
C1 C2 1.425(15) .
C1 C3 1.62(3) .
C2 C2 0.62(6) 118_656
C2 C8 1.449(16) .
C2 C2 1.56(4) 168_455
C2 C2 1.68(4) 51_556
C3 C4 1.399(16) .
C3 C4 1.399(16) 118_656
C4 C5 1.399(18) .
C4 H4 0.9300 .
C5 C6 1.345(13) .
C5 H5 0.9300 .
C6 C5 1.345(13) 118_656
C6 C7 1.490(14) .
C7 O2 1.257(7) 118_656
C8 C9 1.424(15) .
C8 C9 1.424(15) 118_656
C8 C2 1.449(16) 118_656
C9 C9 1.42(5) 118_656
C9 C9 1.57(4) 168_455

loop_
_platon_squeeze_void_nr
_platon_squeeze_void_average_x
_platon_squeeze_void_average_y
_platon_squeeze_void_average_z
_platon_squeeze_void_volume
_platon_squeeze_void_count_electrons
_platon_squeeze_void_content
1 -0.003 -0.007 -0.004 28316 8076 ' '
